data_4109474
loop_
_publ_author_name
'Daniel J. Arriola'
'Marilyn Bokota'
'Richard E. Campbell'
'Jerzy Klosin'
'Robert E. LaPointe'
'O. David Redwine'
'Ravi B. Shankar'
'Francis J. Timmers'
'Khalil A. Abboud'

_publ_section_title
;
 Penultimate Effect in Ethylene-Styrene Copolymerization and the Discovery
 of Highly Active Ethylene-Styrene Catalysts with Increased Styrene
 Reactivity
;
_journal_name_full 'Journal of the American Chemical Society'
_journal_page_first 7065
_journal_page_last 7076
_journal_paper_doi 10.1021/ja070061y
_journal_volume 129
_journal_year 2007
_chemical_formula_sum 'C17 H33 N Si Ti'
_chemical_formula_weight 327.43
_chemical_name_systematic
;
 ?
;
_space_group_IT_number 62
_symmetry_cell_setting orthorhombic
_symmetry_space_group_name_Hall '-P 2ac 2n'
_symmetry_space_group_name_H-M 'P n m a'
_atom_sites_solution_hydrogens geom
_atom_sites_solution_primary direct
_atom_sites_solution_secondary difmap
_audit_creation_method SHELXL-97
_cell_angle_alpha 90.00
_cell_angle_beta 90.00
_cell_angle_gamma 90.00
_cell_formula_units_Z 4
_cell_length_a 11.8100(8)
_cell_length_b 13.3721(9)
_cell_length_c 12.2118(8)
_cell_measurement_reflns_used 127
_cell_measurement_temperature 173(2)
_cell_measurement_theta_max 28.0
_cell_measurement_theta_min 2.0
_cell_volume 1928.5(2)
_computing_cell_refinement 'Bruker SMART v5.624 & SAINT 6.36a (Bruker 1998)'
_computing_data_collection 'Bruker SMART v5.624 (Bruker 1998)'
_computing_data_reduction 'Bruker SHELXTL v6.14 (Bruker 2000)'
_computing_molecular_graphics 'Bruker SHELXTL v6.14'
_computing_publication_material 'Bruker SHELXTL v6.14'
_computing_structure_refinement 'Bruker SHELXTL v6.14'
_computing_structure_solution 'Bruker SHELXTL v6.14'
_diffrn_ambient_temperature 173(2)
_diffrn_measured_fraction_theta_full 0.985
_diffrn_measured_fraction_theta_max 0.985
_diffrn_measurement_device_type 'SMART CCD area detector'
_diffrn_measurement_method '\w scans'
_diffrn_radiation_monochromator graphite
_diffrn_radiation_source 'fine-focus sealed tube'
_diffrn_radiation_type MoK\a
_diffrn_radiation_wavelength 0.71073
_diffrn_reflns_av_R_equivalents 0.0368
_diffrn_reflns_av_sigmaI/netI 0.0290
_diffrn_reflns_limit_h_max 9
_diffrn_reflns_limit_h_min -15
_diffrn_reflns_limit_k_max 17
_diffrn_reflns_limit_k_min -15
_diffrn_reflns_limit_l_max 14
_diffrn_reflns_limit_l_min -15
_diffrn_reflns_number 11193
_diffrn_reflns_theta_full 27.50
_diffrn_reflns_theta_max 27.50
_diffrn_reflns_theta_min 2.26
_diffrn_standards_decay_% 1
_diffrn_standards_number 0
_exptl_absorpt_coefficient_mu 0.499
_exptl_absorpt_correction_T_max 0.9523
_exptl_absorpt_correction_T_min 0.8537
_exptl_absorpt_correction_type integration
_exptl_absorpt_process_details 'based on measured indexed crystal faces, Bruker SHELXTL  v6.12 (Bruker 1998)'
_exptl_crystal_colour yellow
_exptl_crystal_density_diffrn 1.128
_exptl_crystal_density_meas 0
_exptl_crystal_description plates
_exptl_crystal_F_000 712
_exptl_crystal_size_max 0.36
_exptl_crystal_size_mid 0.32
_exptl_crystal_size_min 0.10
_refine_diff_density_max 0.398
_refine_diff_density_min -0.257
_refine_diff_density_rms 0.047
_refine_ls_extinction_method none
_refine_ls_goodness_of_fit_ref 1.068
_refine_ls_hydrogen_treatment mixed
_refine_ls_matrix_type full
_refine_ls_number_parameters 132
_refine_ls_number_reflns 2276
_refine_ls_number_restraints 0
_refine_ls_restrained_S_all 1.068
_refine_ls_R_factor_all 0.0398
_refine_ls_R_factor_gt 0.0336
_refine_ls_shift/su_max 0.001
_refine_ls_shift/su_mean 0.000
_refine_ls_structure_factor_coef Fsqd
_refine_ls_weighting_details 'calc w=1/[\s^2^(Fo^2^)+(0.0501P)^2^+0.6796P] where P=(Fo^2^+2Fc^2^)/3'
_refine_ls_weighting_scheme calc
_refine_ls_wR_factor_gt 0.0951
_refine_ls_wR_factor_ref 0.0990
_reflns_number_gt 1974
_reflns_number_total 2276
_reflns_threshold_expression I>2\s(I)
_cod_data_source_file ja070061ysi20070104_010616_1.cif
_cod_data_source_block 1
_cod_database_code 4109474

loop_
_symmetry_equiv_pos_as_xyz
'x, y, z'
'-x+1/2, -y, z+1/2'
'-x, y+1/2, -z'
'x+1/2, -y+1/2, -z+1/2'
'-x, -y, -z'
'x-1/2, y, -z-1/2'
'x, -y-1/2, z'
'-x-1/2, y-1/2, z-1/2'

loop_
_atom_site_label
_atom_site_type_symbol
_atom_site_fract_x
_atom_site_fract_y
_atom_site_fract_z
_atom_site_U_iso_or_equiv
_atom_site_adp_type
_atom_site_occupancy
_atom_site_symmetry_multiplicity
_atom_site_calc_flag
_atom_site_refinement_flags
_atom_site_disorder_assembly
_atom_site_disorder_group
Ti Ti 0.18719(3) 0.2500 0.45067(3) 0.02688(13) Uani 1 2 d S . .
Si Si 0.10692(7) 0.2588(15) 0.67446(6) 0.0311(18) Uani 0.50 1 d P . -1
N1 N 0.05259(16) 0.2500 0.54182(14) 0.0357(4) Uani 1 2 d S . .
C1 C 0.25676(18) 0.2500 0.62483(15) 0.0277(4) Uani 1 2 d S . .
C2 C 0.30615(13) 0.33577(12) 0.57273(12) 0.0304(3) Uani 1 1 d . . .
C3 C 0.38176(13) 0.30296(12) 0.49071(12) 0.0317(3) Uani 1 1 d . . .
C4 C 0.0724(17) 0.3733(12) 0.7562(13) 0.048(2) Uani 0.50 1 d P . -1
H4A H 0.0583 0.4295 0.7066 0.071 Uiso 0.50 1 calc PR . -1
H4B H 0.1361 0.3894 0.8045 0.071 Uiso 0.50 1 calc PR . -1
H4C H 0.0046 0.3608 0.8005 0.071 Uiso 0.50 1 calc PR . -1
C5 C 0.0688(19) 0.1526(12) 0.7651(16) 0.057(4) Uani 0.50 1 d P . -1
H5A H -0.0075 0.1630 0.7946 0.086 Uiso 0.50 1 calc PR . -1
H5B H 0.1231 0.1485 0.8256 0.086 Uiso 0.50 1 calc PR . -1
H5C H 0.0706 0.0902 0.7230 0.086 Uiso 0.50 1 calc PR . -1
C6 C -0.0690(2) 0.2500 0.5105(2) 0.0446(6) Uani 1 2 d S . .
C7 C -0.1110(4) 0.3501(5) 0.5178(6) 0.0842(18) Uani 0.50 1 d P . -1
H7A H -0.1911 0.3512 0.4968 0.126 Uiso 0.50 1 calc PR . -1
H7B H -0.0677 0.3934 0.4684 0.126 Uiso 0.50 1 calc PR . -1
H7C H -0.1030 0.3742 0.5931 0.126 Uiso 0.50 1 calc PR . -1
C8 C -0.0839(3) 0.2032(4) 0.3934(3) 0.0626(12) Uani 0.50 1 d P . -1
H8A H -0.0564 0.1341 0.3938 0.094 Uiso 0.50 1 calc PR . -1
H8B H -0.0404 0.2423 0.3401 0.094 Uiso 0.50 1 calc PR . -1
H8C H -0.1642 0.2041 0.3731 0.094 Uiso 0.50 1 calc PR . -1
C9 C -0.1395(4) 0.1770(5) 0.5872(4) 0.0672(15) Uani 0.50 1 d P . -1
H9A H -0.2182 0.1741 0.5617 0.101 Uiso 0.50 1 calc PR . -1
H9B H -0.1377 0.2019 0.6627 0.101 Uiso 0.50 1 calc PR . -1
H9C H -0.1063 0.1098 0.5846 0.101 Uiso 0.50 1 calc PR . -1
C10 C 0.18208(18) 0.37233(16) 0.33977(16) 0.0524(5) Uani 1 1 d . . .
H10D H 0.2138 0.3517 0.2691 0.079 Uiso 0.50 1 calc PR A 2
H10E H 0.2266 0.4279 0.3694 0.079 Uiso 0.50 1 calc PR A 2
H10F H 0.1034 0.3938 0.3296 0.079 Uiso 0.50 1 calc PR A 2
H10A H 0.1103 0.3712 0.2994 0.079 Uiso 0.50 1 calc PR A 3
H10B H 0.2453 0.3670 0.2881 0.079 Uiso 0.50 1 calc PR A 3
H10C H 0.1883 0.4352 0.3806 0.079 Uiso 0.50 1 calc PR A 3
C11 C 0.28309(18) 0.44376(13) 0.59917(16) 0.0482(5) Uani 1 1 d . . .
H11A H 0.3211 0.4865 0.5454 0.072 Uiso 1 1 calc R . .
H11B H 0.3118 0.4590 0.6726 0.072 Uiso 1 1 calc R . .
H11C H 0.2013 0.4561 0.5968 0.072 Uiso 1 1 calc R . .
C12 C 0.45730(17) 0.36731(16) 0.42102(15) 0.0508(5) Uani 1 1 d . . .
H12A H 0.4240 0.4341 0.4140 0.076 Uiso 1 1 calc R . .
H12B H 0.4651 0.3371 0.3483 0.076 Uiso 1 1 calc R . .
H12C H 0.5320 0.3726 0.4554 0.076 Uiso 1 1 calc R . .

loop_
_atom_site_aniso_label
_atom_site_aniso_U_11
_atom_site_aniso_U_22
_atom_site_aniso_U_33
_atom_site_aniso_U_23
_atom_site_aniso_U_13
_atom_site_aniso_U_12
Ti 0.0300(2) 0.0322(2) 0.01851(19) 0.000 -0.00157(14) 0.000
Si 0.0279(3) 0.043(5) 0.0225(3) 0.0008(7) 0.0030(2) -0.0003(6)
N1 0.0253(9) 0.0545(12) 0.0274(9) 0.000 -0.0022(7) 0.000
C1 0.0264(10) 0.0378(11) 0.0188(9) 0.000 -0.0019(8) 0.000
C2 0.0312(8) 0.0336(8) 0.0265(7) -0.0035(6) -0.0039(6) -0.0020(6)
C3 0.0287(8) 0.0408(8) 0.0256(7) 0.0013(6) 0.0008(6) -0.0052(6)
C4 0.047(4) 0.060(7) 0.035(3) -0.018(4) 0.014(3) 0.011(4)
C5 0.054(4) 0.068(9) 0.050(4) 0.010(5) 0.011(3) -0.005(5)
C6 0.0266(12) 0.0688(17) 0.0383(13) 0.000 -0.0042(10) 0.000
C7 0.045(3) 0.077(4) 0.131(5) -0.007(4) -0.025(3) 0.029(3)
C8 0.0375(19) 0.107(4) 0.043(2) 0.002(2) -0.0138(16) -0.010(2)
C9 0.036(2) 0.117(4) 0.049(2) 0.002(3) 0.0024(19) -0.023(3)
C10 0.0633(13) 0.0521(11) 0.0419(10) 0.0161(8) -0.0120(9) -0.0044(9)
C11 0.0564(11) 0.0371(9) 0.0511(11) -0.0118(8) -0.0015(9) -0.0010(8)
C12 0.0478(11) 0.0608(12) 0.0438(10) 0.0078(9) 0.0088(8) -0.0164(9)

loop_
_atom_type_symbol
_atom_type_description
_atom_type_scat_dispersion_real
_atom_type_scat_dispersion_imag
_atom_type_scat_source
C C 0.0033 0.0016 'International Tables Vol C Tables 4.2.6.8 and 6.1.1.4'
H H 0.0000 0.0000 'International Tables Vol C Tables 4.2.6.8 and 6.1.1.4'
N N 0.0061 0.0033 'International Tables Vol C Tables 4.2.6.8 and 6.1.1.4'
Si Si 0.0817 0.0704 'International Tables Vol C Tables 4.2.6.8 and 6.1.1.4'
Ti Ti 0.2776 0.4457 'International Tables Vol C Tables 4.2.6.8 and 6.1.1.4'

loop_
_geom_angle_atom_site_label_1
_geom_angle_atom_site_label_2
_geom_angle_atom_site_label_3
_geom_angle
_geom_angle_site_symmetry_1
_geom_angle_site_symmetry_3
N1 Ti C10 110.02(7) . 7_565
N1 Ti C10 110.02(7) . .
C10 Ti C10 100.70(12) 7_565 .
N1 Ti C1 76.12(7) . .
C10 Ti C1 127.22(6) 7_565 .
C10 Ti C1 127.22(6) . .
N1 Ti C2 97.24(6) . 7_565
C10 Ti C2 92.61(7) 7_565 7_565
C10 Ti C2 142.93(7) . 7_565
C1 Ti C2 36.10(5) . 7_565
N1 Ti C2 97.24(6) . .
C10 Ti C2 142.93(7) 7_565 .
C10 Ti C2 92.61(7) . .
C1 Ti C2 36.10(5) . .
C2 Ti C2 58.49(8) 7_565 .
N1 Ti C3 130.75(6) . .
C10 Ti C3 112.07(7) 7_565 .
C10 Ti C3 86.07(7) . .
C1 Ti C3 58.44(6) . .
C2 Ti C3 56.91(5) 7_565 .
C2 Ti C3 34.11(5) . .
N1 Ti C3 130.75(6) . 7_565
C10 Ti C3 86.07(7) 7_565 7_565
C10 Ti C3 112.07(7) . 7_565
C1 Ti C3 58.44(6) . 7_565
C2 Ti C3 34.11(5) 7_565 7_565
C2 Ti C3 56.91(5) . 7_565
C3 Ti C3 33.55(8) . 7_565
N1 Ti Si 35.93(6) . 7_565
C10 Ti Si 124.1(4) 7_565 7_565
C10 Ti Si 128.6(4) . 7_565
C1 Ti Si 40.31(6) . 7_565
C2 Ti Si 65.0(2) 7_565 7_565
C2 Ti Si 67.4(2) . 7_565
C3 Ti Si 97.49(12) . 7_565
C3 Ti Si 96.13(12) 7_565 7_565
N1 Ti Si 35.93(6) . .
C10 Ti Si 128.6(4) 7_565 .
C10 Ti Si 124.1(4) . .
C1 Ti Si 40.31(6) . .
C2 Ti Si 67.5(2) 7_565 .
C2 Ti Si 65.0(2) . .
C3 Ti Si 96.13(12) . .
C3 Ti Si 97.49(12) 7_565 .
Si Ti Si 4.7(8) 7_565 .
N1 Si C5 114.3(10) . .
N1 Si C4 118.0(10) . .
C5 Si C4 104.7(2) . .
N1 Si C1 92.45(13) . .
C5 Si C1 111.9(10) . .
C4 Si C1 115.5(9) . .
N1 Si Ti 40.71(6) . .
C5 Si Ti 127.7(9) . .
C4 Si Ti 127.5(9) . .
C1 Si Ti 51.90(6) . .
C6 N1 Si 126.43(16) . 7_565
C6 N1 Si 126.43(16) . .
Si N1 Si 7.8(13) 7_565 .
C6 N1 Ti 130.08(15) . .
Si N1 Ti 103.36(9) 7_565 .
Si N1 Ti 103.36(9) . .
C2 C1 C2 106.07(18) . 7_565
C2 C1 Si 125.3(6) . 7_565
C2 C1 Si 118.5(6) 7_565 7_565
C2 C1 Si 118.5(6) . .
C2 C1 Si 125.3(6) 7_565 .
Si C1 Si 7.2(12) 7_565 .
C2 C1 Ti 74.51(9) . .
C2 C1 Ti 74.51(9) 7_565 .
Si C1 Ti 87.79(8) 7_565 .
Si C1 Ti 87.79(8) . .
C3 C2 C1 108.85(14) . .
C3 C2 C11 124.41(15) . .
C1 C2 C11 126.74(15) . .
C3 C2 Ti 77.07(9) . .
C1 C2 Ti 69.39(9) . .
C11 C2 Ti 119.79(12) . .
C2 C3 C3 108.11(9) . 7_565
C2 C3 C12 126.80(16) . .
C3 C3 C12 124.91(11) 7_565 .
C2 C3 Ti 68.82(8) . .
C3 C3 Ti 73.23(4) 7_565 .
C12 C3 Ti 127.45(11) . .
C7 C6 C7 138.7(5) 7_565 .
C7 C6 N1 108.6(2) 7_565 .
C7 C6 N1 108.6(2) . .
C7 C6 C8 69.2(3) 7_565 .
C7 C6 C8 113.0(4) . .
N1 C6 C8 110.0(2) . .
C7 C6 C8 113.0(4) 7_565 7_565
C7 C6 C8 69.2(3) . 7_565
N1 C6 C8 110.0(2) . 7_565
C8 C6 C8 46.9(4) . 7_565
C7 C6 C9 37.5(3) 7_565 .
C7 C6 C9 110.9(4) . .
N1 C6 C9 110.8(2) . .
C8 C6 C9 103.5(3) . .
C8 C6 C9 136.3(3) 7_565 .
C7 C6 C9 110.9(4) 7_565 7_565
C7 C6 C9 37.5(3) . 7_565
N1 C6 C9 110.8(2) . 7_565
C8 C6 C9 136.2(3) . 7_565
C8 C6 C9 103.5(3) 7_565 7_565
C9 C6 C9 75.8(5) . 7_565
C6 C7 H7A 109.5 . .
C6 C7 H7B 109.5 . .
C6 C7 H7C 109.5 . .
C6 C8 H8A 109.5 . .
C6 C8 H8B 109.5 . .
C6 C8 H8C 109.5 . .
C6 C9 H9A 109.5 . .
C6 C9 H9B 109.5 . .
C6 C9 H9C 109.5 . .
Ti C10 H10D 109.5 . .
Ti C10 H10E 109.5 . .
H10D C10 H10E 109.5 . .
Ti C10 H10F 109.5 . .
H10D C10 H10F 109.5 . .
H10E C10 H10F 109.5 . .
Ti C10 H10A 109.5 . .
H10D C10 H10A 83.3 . .
H10E C10 H10A 131.4 . .
H10F C10 H10A 28.5 . .
Ti C10 H10B 109.5 . .
H10D C10 H10B 28.5 . .
H10E C10 H10B 83.3 . .
H10F C10 H10B 131.4 . .
Ti C10 H10C 109.5 . .
H10D C10 H10C 131.4 . .
H10E C10 H10C 28.5 . .
H10F C10 H10C 83.3 . .
C2 C11 H11A 109.5 . .
C2 C11 H11B 109.5 . .
H11A C11 H11B 109.5 . .
C2 C11 H11C 109.5 . .
H11A C11 H11C 109.5 . .
H11B C11 H11C 109.5 . .
C3 C12 H12A 109.5 . .
C3 C12 H12B 109.5 . .
H12A C12 H12B 109.5 . .
C3 C12 H12C 109.5 . .
H12A C12 H12C 109.5 . .
H12B C12 H12C 109.5 . .

loop_
_geom_bond_atom_site_label_1
_geom_bond_atom_site_label_2
_geom_bond_distance
_geom_bond_site_symmetry_2
Ti N1 1.9406(19) .
Ti C10 2.1245(18) 7_565
Ti C10 2.1245(18) .
Ti C1 2.2801(19) .
Ti C2 2.3475(15) 7_565
Ti C2 2.3476(15) .
Ti C3 2.4538(15) .
Ti C3 2.4538(15) 7_565
Ti Si 2.8951(11) 7_565
Ti Si 2.8951(11) .
Si N1 1.746(2) .
Si C5 1.86(2) .
Si C4 1.87(2) .
Si C1 1.874(3) .
N1 C6 1.485(3) .
N1 Si 1.746(2) 7_565
C1 C2 1.4354(19) .
C1 C2 1.4354(19) 7_565
C1 Si 1.874(3) 7_565
C2 C3 1.412(2) .
C2 C11 1.505(2) .
C3 C3 1.416(3) 7_565
C3 C12 1.504(2) .
C4 H4A 0.9800 .
C4 H4B 0.9800 .
C4 H4C 0.9800 .
C5 H5A 0.9800 .
C5 H5B 0.9800 .
C5 H5C 0.9800 .
C6 C7 1.430(5) 7_565
C6 C7 1.430(5) .
C6 C8 1.571(4) .
C6 C8 1.571(4) 7_565
C6 C9 1.589(5) .
C6 C9 1.589(5) 7_565
C7 H7A 0.9800 .
C7 H7B 0.9800 .
C7 H7C 0.9800 .
C8 H8A 0.9800 .
C8 H8B 0.9800 .
C8 H8C 0.9800 .
C9 H9A 0.9800 .
C9 H9B 0.9800 .
C9 H9C 0.9800 .
C10 H10D 0.9800 .
C10 H10E 0.9800 .
C10 H10F 0.9800 .
C10 H10A 0.9800 .
C10 H10B 0.9800 .
C10 H10C 0.9800 .
C11 H11A 0.9800 .
C11 H11B 0.9800 .
C11 H11C 0.9800 .
C12 H12A 0.9800 .
C12 H12B 0.9800 .
C12 H12C 0.9800 .
